data_7036940
loop_
_publ_author_name
'Howlader, Prodip'
'Mukherjee, Sandip'
'Saha, Rajat'
'Mukherjee, Partha Sarathi'

_publ_section_title
;
 Conformation-selective coordination-driven self-assembly of a ditopic
 donor with Pd(II) acceptors.
;
_journal_issue 47
_journal_name_full 'Dalton transactions (Cambridge, England : 2003)'
_journal_page_first 20493
_journal_page_last 20501
_journal_paper_doi 10.1039/c5dt03185k
_journal_volume 44
_journal_year 2015
_chemical_formula_moiety 'C25 H34 N3 Pd Se, C32 H12 B F24'
_chemical_formula_sum 'C57 H46 B F24 N3 Pd Se'
_chemical_formula_weight 1425.14
_space_group_crystal_system monoclinic
_space_group_IT_number 14
_space_group_name_Hall '-P 2ybc'
_space_group_name_H-M_alt 'P 1 21/c 1'
_symmetry_space_group_name_Hall '-P 2ybc'
_symmetry_space_group_name_H-M 'P 1 21/c 1'
_atom_sites_solution_hydrogens geom
_atom_sites_solution_primary direct
_audit_creation_date 2015-08-18
_audit_creation_method
;
Olex2 1.2-alpha
(compiled 2014.11.03 svn.r3071 for OlexSys, GUI svn.r4932)
;
_audit_update_record
;
2015-09-30 deposited with the CCDC.
2015-10-23 downloaded from the CCDC.
;
_cell_angle_alpha 90
_cell_angle_beta 93.167(5)
_cell_angle_gamma 90
_cell_formula_units_Z 4
_cell_length_a 12.922(3)
_cell_length_b 21.107(4)
_cell_length_c 21.915(5)
_cell_measurement_reflns_used 3601
_cell_measurement_temperature 100(2)
_cell_measurement_theta_max 28.12
_cell_measurement_theta_min 2.49
_cell_volume 5968(2)
_computing_cell_refinement 'SAINT v8.27A (Bruker, 2012)'
_computing_data_reduction 'SAINT v8.27A (Bruker, 2012)'
_computing_molecular_graphics 'Olex2 (Dolomanov et al., 2009)'
_computing_publication_material 'Olex2 (Dolomanov et al., 2009)'
_computing_structure_refinement 'ShelXL (Sheldrick, 2008)'
_computing_structure_solution 'SIR2004 (Burla et al., 2007)'
_diffrn_ambient_temperature 100(2)
_diffrn_measured_fraction_theta_full 0.959
_diffrn_measured_fraction_theta_max 0.948
_diffrn_measurement_device_type 'Bruker APEX-II CCD'
_diffrn_measurement_method '\f and \w scans'
_diffrn_radiation_monochromator graphite
_diffrn_radiation_type MoK\a
_diffrn_radiation_wavelength 0.71073
_diffrn_reflns_av_R_equivalents 0.1013
_diffrn_reflns_av_unetI/netI 0.1114
_diffrn_reflns_laue_measured_fraction_full 0.959
_diffrn_reflns_laue_measured_fraction_max 0.948
_diffrn_reflns_limit_h_max 17
_diffrn_reflns_limit_h_min -15
_diffrn_reflns_limit_k_max 25
_diffrn_reflns_limit_k_min -27
_diffrn_reflns_limit_l_max 28
_diffrn_reflns_limit_l_min -28
_diffrn_reflns_number 47324
_diffrn_reflns_point_group_measured_fraction_full 0.959
_diffrn_reflns_point_group_measured_fraction_max 0.948
_diffrn_reflns_theta_full 26.000
_diffrn_reflns_theta_max 28.000
_diffrn_reflns_theta_min 1.340
_diffrn_standards_number 0
_exptl_absorpt_coefficient_mu 1.036
_exptl_absorpt_correction_T_max 0.7458
_exptl_absorpt_correction_T_min 0.6563
_exptl_absorpt_correction_type multi-scan
_exptl_absorpt_process_details
;
SADABS-2012/1 (Bruker,2012) was used for absorption correction.
wR2(int) was 0.0647 before and 0.0596 after correction.
The Ratio of minimum to maximum transmission is 0.8800.
The \l/2 correction factor is 0.0015.
;
_exptl_crystal_colour orange
_exptl_crystal_colour_primary orange
_exptl_crystal_density_diffrn 1.586
_exptl_crystal_description block
_exptl_crystal_F_000 2840
_exptl_crystal_size_max 0.344
_exptl_crystal_size_mid 0.303
_exptl_crystal_size_min 0.152
_refine_diff_density_max 2.126
_refine_diff_density_min -1.389
_refine_diff_density_rms 0.124
_refine_ls_extinction_method none
_refine_ls_goodness_of_fit_ref 1.039
_refine_ls_hydrogen_treatment constr
_refine_ls_matrix_type full
_refine_ls_number_parameters 791
_refine_ls_number_reflns 13654
_refine_ls_number_restraints 36
_refine_ls_restrained_S_all 1.099
_refine_ls_R_factor_all 0.1338
_refine_ls_R_factor_gt 0.0693
_refine_ls_shift/su_max 0.001
_refine_ls_shift/su_mean 0.000
_refine_ls_structure_factor_coef Fsqd
_refine_ls_weighting_details 'w=1/[\s^2^(Fo^2^)+(0.0904P)^2^+6.8812P] where P=(Fo^2^+2Fc^2^)/3'
_refine_ls_weighting_scheme calc
_refine_ls_wR_factor_gt 0.1679
_refine_ls_wR_factor_ref 0.2023
_reflns_Friedel_coverage 0.000
_reflns_number_gt 7877
_reflns_number_total 13654
_reflns_threshold_expression 'I > 2\s(I)'
_cod_data_source_file c5dt03185k2.cif
_cod_data_source_block 15lm_kks78
_cod_depositor_comments 'Adding full bibliography for 7036937--7036942.cif.'
_cod_database_code 7036940
_shelx_space_group_comment
;
The symmetry employed for this shelxl refinement is uniquely defined
by the following loop, which should always be used as a source of
symmetry information in preference to the above space-group names.
They are only intended as comments.
;
_olex2_refinement_description
;
1. Fixed Uiso
 At 1.2 times of:
  All C(H) groups, All C(H,H) groups
 At 1.5 times of:
  All C(H,H,H) groups
2. Uiso/Uaniso restraints and constraints
Uanis(F7) \\sim Ueq, Uanis(F10) \\sim Ueq: with sigma of 0.005 and sigma for
terminal atoms of 0.01
Uanis(F3) \\sim Ueq, Uanis(F19) \\sim Ueq, Uanis(F20) \\sim Ueq, Uanis(F21)
\\sim Ueq: with sigma of 0.001 and sigma for terminal atoms of 0.002
3.a Secondary CH2 refined with riding coordinates:
 C8(H8A,H8B), C14(H14A,H14B)
3.b Aromatic/amide H refined with riding coordinates:
 C12(H12), C11(H11), C10(H10), C7(H7), C6(H6), C5(H5), C4(H4), C3(H3),
 C20(H20), C39(H39), C31(H31), C33(H33), C37(H37), C35(H35), C45(H45), C47(H47),
  C49(H49), C27(H27), C29(H29), C43(H43), C41(H41)
3.c Idealised Me refined as rotating group:
 C1(H1A,H1B,H1C), C18(H18A,H18B,H18C), C25(H25A,H25B,H25C), C23(H23A,H23B,
 H23C), C22(H22A,H22B,H22C), C17(H17A,H17B,H17C), C19(H19A,H19B,H19C)
;
_shelx_shelxl_version_number 2014/7
_olex2_submission_special_instructions 'No special instructions were received'

loop_
_space_group_symop_operation_xyz
'x, y, z'
'-x, y+1/2, -z+1/2'
'-x, -y, -z'
'x, -y-1/2, z-1/2'

loop_
_atom_site_label
_atom_site_type_symbol
_atom_site_fract_x
_atom_site_fract_y
_atom_site_fract_z
_atom_site_U_iso_or_equiv
_atom_site_adp_type
_atom_site_occupancy
_atom_site_site_symmetry_order
_atom_site_calc_flag
_atom_site_refinement_flags_posn
_atom_site_refinement_flags_adp
Pd1 Pd 1.05298(4) 0.83712(2) 0.03091(2) 0.02621(13) Uani 1 1 d . .
Se1 Se 0.98427(6) 0.73949(3) 0.06363(3) 0.0409(2) Uani 1 1 d . .
F19 F 0.3981(6) 1.1623(3) 0.2919(3) 0.125(2) Uani 1 1 d . U
F17 F 0.6168(4) 0.97418(17) 0.53027(15) 0.0500(11) Uani 1 1 d . .
F9 F 0.4640(4) 0.7871(3) 0.04518(18) 0.0796(17) Uani 1 1 d . .
F8 F 0.3823(4) 0.8679(2) 0.0711(2) 0.0742(15) Uani 1 1 d . .
F12 F 0.8437(4) 0.8304(3) 0.2003(3) 0.0832(17) Uani 1 1 d . .
F11 F 0.7971(3) 0.7470(2) 0.2431(2) 0.0582(12) Uani 1 1 d . .
F10 F 0.7933(4) 0.7507(3) 0.1463(2) 0.098(2) Uani 1 1 d . U
F1 F 0.2233(4) 0.7162(2) 0.2781(3) 0.0749(15) Uani 1 1 d . .
F3 F 0.1195(4) 0.7717(2) 0.2232(2) 0.0774(14) Uani 1 1 d . U
F2 F 0.0872(4) 0.7446(2) 0.3128(2) 0.0764(16) Uani 1 1 d . .
F4 F 0.0414(3) 0.9740(2) 0.3709(3) 0.0709(15) Uani 1 1 d . .
F6 F 0.1737(4) 1.0330(2) 0.3776(3) 0.0814(17) Uani 1 1 d . .
F5 F 0.1496(5) 0.9653(3) 0.4455(2) 0.0910(19) Uani 1 1 d . .
F15 F 0.7010(3) 0.69492(17) 0.48811(17) 0.0486(11) Uani 1 1 d . .
F14 F 0.7168(3) 0.69664(15) 0.39171(16) 0.0365(8) Uani 1 1 d . .
F13 F 0.5726(3) 0.66946(15) 0.42700(18) 0.0427(9) Uani 1 1 d . .
F18 F 0.6407(4) 0.89091(18) 0.58534(15) 0.0555(12) Uani 1 1 d . .
F16 F 0.4869(3) 0.9220(2) 0.55818(16) 0.0546(11) Uani 1 1 d . .
F21 F 0.4995(5) 1.1847(3) 0.2303(3) 0.107(2) Uani 1 1 d . U
F20 F 0.3868(5) 1.1221(3) 0.2057(3) 0.0892(16) Uani 1 1 d . U
F23 F 0.8500(3) 1.0105(2) 0.3015(2) 0.0600(12) Uani 1 1 d . .
F22 F 0.8148(4) 1.0497(2) 0.38800(19) 0.0612(13) Uani 1 1 d . .
F24 F 0.8280(3) 1.11149(18) 0.3110(2) 0.0576(13) Uani 1 1 d . .
F7 F 0.3438(4) 0.7803(3) 0.1073(2) 0.0868(18) Uani 1 1 d . U
C1 C 0.9173(4) 0.8861(2) 0.0514(2) 0.0208(11) Uani 1 1 d . .
H1A H 0.8576 0.8674 0.0284 0.031 Uiso 1 1 calc GR .
H1B H 0.9239 0.9308 0.0401 0.031 Uiso 1 1 calc GR .
H1C H 0.9072 0.8829 0.0953 0.031 Uiso 1 1 calc GR .
N1 N 1.1707(4) 0.7803(2) -0.00341(19) 0.0230(10) Uani 1 1 d . .
C18 C 1.4090(6) 0.9335(3) -0.1023(3) 0.0441(17) Uani 1 1 d . .
H18A H 1.4504 0.9253 -0.0642 0.066 Uiso 1 1 calc GR .
H18B H 1.4546 0.9479 -0.1338 0.066 Uiso 1 1 calc GR .
H18C H 1.3737 0.8945 -0.1159 0.066 Uiso 1 1 calc GR .
C13 C 1.2229(5) 0.8016(3) -0.0502(2) 0.0245(12) Uani 1 1 d . .
C12 C 1.3001(5) 0.7661(3) -0.0743(3) 0.0296(13) Uani 1 1 d . .
H12 H 1.3387 0.7823 -0.1065 0.035 Uiso 1 1 calc R .
C11 C 1.3203(5) 0.7061(3) -0.0506(2) 0.0306(14) Uani 1 1 d . .
H11 H 1.3738 0.6810 -0.0663 0.037 Uiso 1 1 calc R .
C10 C 1.2639(5) 0.6831(3) -0.0050(3) 0.0300(14) Uani 1 1 d . .
H10 H 1.2756 0.6415 0.0104 0.036 Uiso 1 1 calc R .
C9 C 1.1887(5) 0.7215(3) 0.0186(2) 0.0277(13) Uani 1 1 d . .
C8 C 1.1239(6) 0.7007(3) 0.0696(3) 0.0409(17) Uani 1 1 d . .
H8A H 1.1593 0.7126 0.1092 0.049 Uiso 1 1 calc R .
H8B H 1.1170 0.6540 0.0686 0.049 Uiso 1 1 calc R .
C2 C 0.9324(5) 0.6960(3) -0.0092(3) 0.0411(16) Uani 1 1 d . .
C7 C 0.9287(5) 0.7250(3) -0.0647(3) 0.0436(17) Uani 1 1 d . .
H7 H 0.9514 0.7675 -0.0685 0.052 Uiso 1 1 calc R .
C6 C 0.8913(6) 0.6915(4) -0.1156(4) 0.051(2) Uani 1 1 d . .
H6 H 0.8878 0.7111 -0.1547 0.061 Uiso 1 1 calc R .
C5 C 0.8587(6) 0.6289(4) -0.1093(5) 0.057(2) Uani 1 1 d . .
H5 H 0.8344 0.6057 -0.1443 0.069 Uiso 1 1 calc R .
C4 C 0.8616(6) 0.6011(4) -0.0533(5) 0.065(3) Uani 1 1 d . .
H4 H 0.8389 0.5585 -0.0495 0.077 Uiso 1 1 calc R .
C3 C 0.8972(6) 0.6341(3) -0.0022(4) 0.054(2) Uani 1 1 d . .
H3 H 0.8978 0.6151 0.0371 0.065 Uiso 1 1 calc R .
C14 C 1.1826(5) 0.8640(3) -0.0779(2) 0.0266(12) Uani 1 1 d . .
H14A H 1.2191 0.8726 -0.1156 0.032 Uiso 1 1 calc R .
H14B H 1.1080 0.8593 -0.0897 0.032 Uiso 1 1 calc R .
N2 N 1.1964(4) 0.9183(2) -0.03681(19) 0.0250(10) Uani 1 1 d . .
C15 C 1.2617(5) 0.9675(3) -0.0375(3) 0.0266(13) Uani 1 1 d . .
C20 C 1.2553(5) 0.9986(3) 0.0167(3) 0.0329(14) Uani 1 1 d . .
H20 H 1.2927 1.0356 0.0292 0.039 Uiso 1 1 calc R .
C21 C 1.1831(5) 0.9658(3) 0.0503(3) 0.0268(13) Uani 1 1 d . .
C24 C 1.1538(5) 0.9822(3) 0.1149(2) 0.0307(14) Uani 1 1 d . .
C25 C 1.1370(6) 0.9226(3) 0.1529(3) 0.0424(17) Uani 1 1 d . .
H25A H 1.1222 0.9348 0.1947 0.064 Uiso 1 1 calc GR .
H25B H 1.1996 0.8964 0.1538 0.064 Uiso 1 1 calc GR .
H25C H 1.0784 0.8985 0.1345 0.064 Uiso 1 1 calc GR .
C23 C 1.0578(6) 1.0246(3) 0.1121(3) 0.0454(18) Uani 1 1 d . .
H23A H 0.9998 1.0021 0.0911 0.068 Uiso 1 1 calc GR .
H23B H 1.0724 1.0634 0.0896 0.068 Uiso 1 1 calc GR .
H23C H 1.0398 1.0355 0.1536 0.068 Uiso 1 1 calc GR .
C22 C 1.2437(6) 1.0194(3) 0.1460(3) 0.0487(19) Uani 1 1 d . .
H22A H 1.2306 1.0257 0.1892 0.073 Uiso 1 1 calc GR .
H22B H 1.2497 1.0606 0.1260 0.073 Uiso 1 1 calc GR .
H22C H 1.3083 0.9956 0.1428 0.073 Uiso 1 1 calc GR .
N3 N 1.1449(4) 0.9166(2) 0.01716(19) 0.0259(11) Uani 1 1 d . .
C16 C 1.3274(5) 0.9855(3) -0.0910(3) 0.0367(16) Uani 1 1 d . .
C17 C 1.2606(6) 0.9985(4) -0.1482(3) 0.049(2) Uani 1 1 d . .
H17A H 1.2161 1.0352 -0.1416 0.074 Uiso 1 1 calc GR .
H17B H 1.2174 0.9613 -0.1582 0.074 Uiso 1 1 calc GR .
H17C H 1.3049 1.0073 -0.1821 0.074 Uiso 1 1 calc GR .
C19 C 1.3867(7) 1.0463(3) -0.0738(4) 0.058(2) Uani 1 1 d . .
H19A H 1.4295 1.0586 -0.1074 0.087 Uiso 1 1 calc GR .
H19B H 1.4313 1.0389 -0.0368 0.087 Uiso 1 1 calc GR .
H19C H 1.3374 1.0802 -0.0661 0.087 Uiso 1 1 calc GR .
C56 C 0.4452(7) 1.1354(3) 0.2514(3) 0.0458(19) Uani 1 1 d . .
C40 C 0.5164(5) 1.0836(3) 0.2746(2) 0.0288(13) Uani 1 1 d . .
C39 C 0.4733(5) 1.0228(3) 0.2807(2) 0.0246(12) Uani 1 1 d . .
H39 H 0.4026 1.0162 0.2682 0.030 Uiso 1 1 calc R .
C38 C 0.5316(4) 0.9721(2) 0.3048(2) 0.0189(11) Uani 1 1 d . .
C26 C 0.5425(4) 0.8661(2) 0.3730(2) 0.0172(10) Uani 1 1 d . .
C31 C 0.5476(4) 0.9014(2) 0.4273(2) 0.0189(11) Uani 1 1 d . .
H31 H 0.5249 0.9443 0.4263 0.023 Uiso 1 1 calc R .
C30 C 0.5847(4) 0.8757(3) 0.4825(2) 0.0235(12) Uani 1 1 d . .
C55 C 0.5821(5) 0.9154(3) 0.5390(2) 0.0331(14) Uani 1 1 d . .
C52 C 0.4237(6) 0.8145(3) 0.0923(3) 0.0411(17) Uani 1 1 d . .
C34 C 0.5013(5) 0.8243(3) 0.1446(2) 0.0254(12) Uani 1 1 d . .
C33 C 0.4674(5) 0.8560(2) 0.1956(2) 0.0210(11) Uani 1 1 d . .
H33 H 0.3991 0.8728 0.1944 0.025 Uiso 1 1 calc R .
C32 C 0.5323(4) 0.8637(2) 0.2489(2) 0.0191(11) Uani 1 1 d . .
C37 C 0.6329(5) 0.8406(3) 0.2456(2) 0.0250(12) Uani 1 1 d . .
H37 H 0.6806 0.8465 0.2797 0.030 Uiso 1 1 calc R .
C36 C 0.6662(5) 0.8095(3) 0.1945(2) 0.0282(13) Uani 1 1 d . .
C35 C 0.6001(5) 0.8008(3) 0.1436(2) 0.0295(14) Uani 1 1 d . .
H35 H 0.6224 0.7791 0.1087 0.035 Uiso 1 1 calc R .
C53 C 0.7753(6) 0.7852(4) 0.1957(3) 0.0433(17) Uani 1 1 d . .
C44 C 0.3669(4) 0.8906(2) 0.3153(2) 0.0197(11) Uani 1 1 d . .
C45 C 0.3057(5) 0.9347(3) 0.3447(2) 0.0245(12) Uani 1 1 d . .
H45 H 0.3376 0.9724 0.3602 0.029 Uiso 1 1 calc R .
C46 C 0.2010(5) 0.9260(3) 0.3522(2) 0.0277(13) Uani 1 1 d . .
C47 C 0.1503(5) 0.8711(3) 0.3308(2) 0.0281(13) Uani 1 1 d . .
H47 H 0.0783 0.8650 0.3354 0.034 Uiso 1 1 calc R .
C48 C 0.2100(5) 0.8258(3) 0.3025(2) 0.0246(12) Uani 1 1 d . .
C49 C 0.3139(4) 0.8352(2) 0.2953(2) 0.0205(11) Uani 1 1 d . .
H49 H 0.3518 0.8030 0.2760 0.025 Uiso 1 1 calc R .
C50 C 0.1588(5) 0.7670(3) 0.2779(3) 0.0322(14) Uani 1 1 d . .
C51 C 0.1405(5) 0.9735(3) 0.3861(3) 0.0435(17) Uani 1 1 d . .
C27 C 0.5771(4) 0.8035(2) 0.3779(2) 0.0171(11) Uani 1 1 d . .
H27 H 0.5739 0.7776 0.3423 0.021 Uiso 1 1 calc R .
C28 C 0.6162(4) 0.7774(2) 0.4329(2) 0.0210(11) Uani 1 1 d . .
C54 C 0.6510(5) 0.7104(3) 0.4350(3) 0.0265(13) Uani 1 1 d . .
C29 C 0.6201(4) 0.8136(3) 0.4857(2) 0.0232(12) Uani 1 1 d . .
H29 H 0.6465 0.7962 0.5234 0.028 Uiso 1 1 calc R .
C43 C 0.6364(5) 0.9860(2) 0.3205(2) 0.0231(12) Uani 1 1 d . .
H43 H 0.6794 0.9532 0.3374 0.028 Uiso 1 1 calc R .
C42 C 0.6800(5) 1.0458(3) 0.3122(2) 0.0292(13) Uani 1 1 d . .
C41 C 0.6182(5) 1.0959(3) 0.2900(2) 0.0311(14) Uani 1 1 d . .
H41 H 0.6462 1.1372 0.2858 0.037 Uiso 1 1 calc R .
C57 C 0.7929(6) 1.0543(3) 0.3278(3) 0.0419(18) Uani 1 1 d . .
B1 B 0.4915(5) 0.8986(3) 0.3099(3) 0.0194(12) Uani 1 1 d . .

loop_
_atom_site_aniso_label
_atom_site_aniso_U_11
_atom_site_aniso_U_22
_atom_site_aniso_U_33
_atom_site_aniso_U_23
_atom_site_aniso_U_13
_atom_site_aniso_U_12
Pd1 0.0244(3) 0.0263(2) 0.0286(2) -0.00114(19) 0.00789(16) 0.0039(2)
Se1 0.0425(5) 0.0304(3) 0.0523(4) 0.0008(3) 0.0256(3) 0.0002(3)
F19 0.132(3) 0.122(3) 0.121(3) 0.0044(19) 0.0131(19) 0.0508(19)
F17 0.088(3) 0.033(2) 0.0282(19) -0.0119(16) -0.0078(19) -0.007(2)
F9 0.070(3) 0.135(5) 0.033(2) -0.049(3) -0.009(2) 0.032(3)
F8 0.078(4) 0.083(3) 0.057(3) -0.016(3) -0.037(3) 0.023(3)
F12 0.027(3) 0.084(4) 0.140(5) 0.035(3) 0.013(3) -0.005(3)
F11 0.042(3) 0.060(3) 0.074(3) 0.015(2) 0.016(2) 0.028(2)
F10 0.065(3) 0.160(5) 0.072(3) -0.038(3) 0.020(3) 0.056(4)
F1 0.056(3) 0.044(2) 0.124(4) -0.038(3) 0.003(3) -0.008(2)
F3 0.088(2) 0.072(2) 0.070(2) 0.0005(16) -0.0171(16) -0.0180(17)
F2 0.088(4) 0.057(3) 0.088(3) -0.023(3) 0.040(3) -0.047(3)
F4 0.022(2) 0.063(3) 0.128(4) -0.038(3) 0.010(2) 0.007(2)
F6 0.053(3) 0.038(2) 0.157(5) -0.034(3) 0.045(3) 0.003(2)
F5 0.100(4) 0.117(5) 0.058(3) -0.034(3) 0.019(3) 0.052(4)
F15 0.073(3) 0.0304(19) 0.041(2) 0.0100(17) -0.017(2) 0.013(2)
F14 0.038(2) 0.0222(17) 0.050(2) -0.0006(15) 0.0121(17) 0.0069(16)
F13 0.039(2) 0.0202(17) 0.070(3) 0.0033(17) 0.0063(19) -0.0091(17)
F18 0.096(4) 0.050(2) 0.0178(17) -0.0069(16) -0.0207(19) 0.014(2)
F16 0.062(3) 0.072(3) 0.031(2) -0.0178(19) 0.0154(18) 0.003(2)
F21 0.105(3) 0.096(2) 0.118(3) 0.0231(18) -0.0042(18) 0.0003(18)
F20 0.090(2) 0.079(2) 0.095(2) 0.0028(17) -0.0294(17) 0.0079(17)
F23 0.028(2) 0.050(3) 0.101(4) 0.003(3) -0.008(2) -0.009(2)
F22 0.070(3) 0.055(3) 0.054(2) 0.020(2) -0.036(2) -0.035(2)
F24 0.056(3) 0.040(2) 0.073(3) 0.023(2) -0.023(2) -0.030(2)
F7 0.079(4) 0.133(4) 0.047(2) -0.007(3) -0.011(2) -0.061(3)
C1 0.020(3) 0.017(2) 0.027(3) -0.007(2) 0.008(2) 0.007(2)
N1 0.026(3) 0.021(2) 0.021(2) -0.0072(18) 0.0006(18) 0.003(2)
C18 0.038(4) 0.039(4) 0.058(4) 0.008(3) 0.020(3) 0.014(3)
C13 0.028(3) 0.029(3) 0.016(2) -0.004(2) -0.002(2) 0.003(3)
C12 0.030(4) 0.033(3) 0.025(3) -0.009(2) 0.001(2) 0.005(3)
C11 0.030(4) 0.035(3) 0.026(3) -0.015(3) -0.004(2) 0.007(3)
C10 0.034(4) 0.026(3) 0.029(3) -0.006(2) -0.008(3) 0.006(3)
C9 0.036(4) 0.026(3) 0.021(3) -0.003(2) -0.003(2) 0.003(3)
C8 0.056(5) 0.034(3) 0.033(3) 0.007(3) 0.012(3) 0.004(3)
C2 0.019(4) 0.039(4) 0.067(5) -0.005(3) 0.017(3) 0.006(3)
C7 0.023(4) 0.038(4) 0.070(5) -0.013(4) 0.007(3) -0.003(3)
C6 0.028(4) 0.049(4) 0.075(5) -0.013(4) -0.006(4) -0.007(4)
C5 0.018(4) 0.043(4) 0.111(7) -0.029(5) 0.003(4) -0.001(3)
C4 0.034(5) 0.031(4) 0.129(8) -0.010(5) 0.009(5) -0.011(4)
C3 0.039(5) 0.034(4) 0.091(6) 0.004(4) 0.014(4) -0.009(4)
C14 0.026(3) 0.033(3) 0.021(3) -0.002(2) 0.002(2) 0.003(3)
N2 0.026(3) 0.027(2) 0.022(2) -0.0019(19) 0.0063(18) 0.007(2)
C15 0.027(4) 0.023(3) 0.030(3) 0.005(2) 0.007(2) 0.007(3)
C20 0.037(4) 0.024(3) 0.037(3) 0.001(3) 0.001(3) 0.006(3)
C21 0.028(4) 0.020(3) 0.033(3) 0.002(2) 0.003(2) 0.006(3)
C24 0.039(4) 0.029(3) 0.025(3) -0.003(2) 0.005(2) 0.004(3)
C25 0.061(5) 0.046(4) 0.021(3) 0.005(3) 0.005(3) 0.013(4)
C23 0.058(5) 0.043(4) 0.036(4) -0.004(3) 0.012(3) 0.018(4)
C22 0.062(5) 0.049(4) 0.035(4) -0.003(3) -0.003(3) -0.009(4)
N3 0.025(3) 0.031(2) 0.022(2) -0.001(2) 0.0065(18) 0.008(2)
C16 0.045(4) 0.028(3) 0.039(3) 0.010(3) 0.019(3) 0.013(3)
C17 0.057(5) 0.054(4) 0.039(4) 0.023(3) 0.023(3) 0.023(4)
C19 0.069(6) 0.035(4) 0.075(5) 0.001(4) 0.034(4) -0.004(4)
C56 0.093(6) 0.018(3) 0.027(3) 0.002(3) 0.008(3) 0.010(4)
C40 0.042(4) 0.024(3) 0.020(3) 0.000(2) -0.006(2) 0.003(3)
C39 0.030(3) 0.027(3) 0.017(2) -0.004(2) 0.000(2) 0.003(3)
C38 0.026(3) 0.018(2) 0.013(2) 0.0005(19) 0.003(2) 0.002(2)
C26 0.017(3) 0.016(2) 0.019(2) 0.001(2) 0.0012(19) -0.002(2)
C31 0.021(3) 0.020(2) 0.016(2) 0.004(2) 0.0005(19) 0.002(2)
C30 0.026(3) 0.026(3) 0.019(3) 0.000(2) 0.002(2) -0.007(3)
C55 0.043(4) 0.036(3) 0.020(3) 0.001(2) 0.000(3) -0.002(3)
C52 0.054(5) 0.050(4) 0.020(3) -0.011(3) 0.002(3) -0.011(4)
C34 0.031(4) 0.027(3) 0.018(2) -0.005(2) 0.005(2) -0.004(3)
C33 0.027(3) 0.021(3) 0.016(2) 0.001(2) 0.004(2) 0.000(2)
C32 0.025(3) 0.014(2) 0.019(2) 0.002(2) 0.004(2) -0.001(2)
C37 0.028(3) 0.029(3) 0.019(2) 0.003(2) 0.006(2) 0.000(3)
C36 0.032(4) 0.027(3) 0.027(3) 0.001(2) 0.012(2) 0.002(3)
C35 0.037(4) 0.031(3) 0.022(3) -0.007(2) 0.015(2) 0.000(3)
C53 0.036(4) 0.054(4) 0.043(4) 0.000(3) 0.021(3) 0.011(4)
C44 0.024(3) 0.021(3) 0.013(2) 0.003(2) -0.002(2) -0.001(2)
C45 0.028(3) 0.022(3) 0.024(3) -0.006(2) 0.000(2) -0.001(3)
C46 0.024(3) 0.031(3) 0.029(3) -0.003(2) 0.000(2) 0.004(3)
C47 0.016(3) 0.038(3) 0.030(3) -0.005(3) 0.000(2) 0.000(3)
C48 0.028(3) 0.026(3) 0.019(3) 0.003(2) -0.003(2) -0.001(3)
C49 0.021(3) 0.022(3) 0.019(2) -0.002(2) 0.003(2) -0.001(2)
C50 0.024(3) 0.040(3) 0.033(3) -0.010(3) 0.001(3) -0.006(3)
C51 0.022(4) 0.045(4) 0.065(5) -0.023(4) 0.008(3) 0.006(3)
C27 0.016(3) 0.020(2) 0.016(2) -0.001(2) 0.0036(19) -0.002(2)
C28 0.017(3) 0.019(2) 0.028(3) 0.004(2) 0.001(2) -0.006(2)
C54 0.030(4) 0.020(3) 0.030(3) 0.007(2) -0.003(2) -0.002(3)
C29 0.024(3) 0.025(3) 0.020(3) 0.007(2) 0.004(2) -0.007(3)
C43 0.030(3) 0.021(3) 0.017(2) 0.003(2) -0.004(2) -0.001(2)
C42 0.034(4) 0.029(3) 0.024(3) 0.000(2) -0.005(2) -0.013(3)
C41 0.050(4) 0.018(3) 0.024(3) 0.001(2) -0.006(3) -0.007(3)
C57 0.040(4) 0.033(3) 0.051(4) 0.012(3) -0.014(3) -0.022(3)
B1 0.019(3) 0.020(3) 0.019(3) -0.004(2) -0.001(2) 0.001(3)

loop_
_atom_type_symbol
_atom_type_description
_atom_type_scat_dispersion_real
_atom_type_scat_dispersion_imag
_atom_type_scat_source
C C 0.0033 0.0016 'International Tables Vol C Tables 4.2.6.8 and 6.1.1.4'
H H 0.0000 0.0000 'International Tables Vol C Tables 4.2.6.8 and 6.1.1.4'
B B 0.0013 0.0007 'International Tables Vol C Tables 4.2.6.8 and 6.1.1.4'
F F 0.0171 0.0103 'International Tables Vol C Tables 4.2.6.8 and 6.1.1.4'
N N 0.0061 0.0033 'International Tables Vol C Tables 4.2.6.8 and 6.1.1.4'
Pd Pd -0.9988 1.0072 'International Tables Vol C Tables 4.2.6.8 and 6.1.1.4'
Se Se -0.0929 2.2259 'International Tables Vol C Tables 4.2.6.8 and 6.1.1.4'

loop_
_geom_angle_atom_site_label_1
_geom_angle_atom_site_label_2
_geom_angle_atom_site_label_3
_geom_angle
C1 Pd1 Se1 91.82(15)
C1 Pd1 N1 168.92(18)
N1 Pd1 Se1 84.42(13)
N3 Pd1 Se1 165.51(13)
N3 Pd1 C1 97.08(19)
N3 Pd1 N1 88.79(18)
C8 Se1 Pd1 91.39(19)
C2 Se1 Pd1 106.4(2)
C2 Se1 C8 97.6(3)
Pd1 C1 H1A 109.5
Pd1 C1 H1B 109.5
Pd1 C1 H1C 109.5
H1A C1 H1B 109.5
H1A C1 H1C 109.5
H1B C1 H1C 109.5
C13 N1 Pd1 119.1(4)
C13 N1 C9 120.0(5)
C9 N1 Pd1 120.7(4)
H18A C18 H18B 109.5
H18A C18 H18C 109.5
H18B C18 H18C 109.5
C16 C18 H18A 109.5
C16 C18 H18B 109.5
C16 C18 H18C 109.5
N1 C13 C12 121.2(5)
N1 C13 C14 114.9(5)
C12 C13 C14 123.7(5)
C13 C12 H12 120.7
C13 C12 C11 118.6(6)
C11 C12 H12 120.7
C12 C11 H11 119.9
C10 C11 C12 120.3(6)
C10 C11 H11 119.9
C11 C10 H10 120.6
C11 C10 C9 118.8(6)
C9 C10 H10 120.6
N1 C9 C10 121.0(5)
N1 C9 C8 116.3(5)
C10 C9 C8 122.6(5)
Se1 C8 H8A 109.2
Se1 C8 H8B 109.2
C9 C8 Se1 112.0(4)
C9 C8 H8A 109.2
C9 C8 H8B 109.2
H8A C8 H8B 107.9
C7 C2 Se1 121.4(5)
C7 C2 C3 121.6(7)
C3 C2 Se1 117.1(6)
C2 C7 H7 120.5
C2 C7 C6 119.0(7)
C6 C7 H7 120.5
C7 C6 H6 120.1
C7 C6 C5 119.7(8)
C5 C6 H6 120.1
C6 C5 H5 119.8
C4 C5 C6 120.4(8)
C4 C5 H5 119.8
C5 C4 H4 119.8
C5 C4 C3 120.4(7)
C3 C4 H4 119.8
C2 C3 H3 120.6
C4 C3 C2 118.8(8)
C4 C3 H3 120.6
C13 C14 H14A 108.8
C13 C14 H14B 108.8
H14A C14 H14B 107.7
N2 C14 C13 113.8(4)
N2 C14 H14A 108.8
N2 C14 H14B 108.8
C15 N2 C14 131.0(5)
C15 N2 N3 111.1(4)
N3 N2 C14 117.2(5)
N2 C15 C20 107.3(5)
N2 C15 C16 125.2(5)
C20 C15 C16 127.5(6)
C15 C20 H20 126.5
C15 C20 C21 107.0(5)
C21 C20 H20 126.5
C20 C21 C24 125.6(5)
N3 C21 C20 109.4(5)
N3 C21 C24 124.9(5)
C21 C24 C25 111.7(5)
C21 C24 C23 109.6(5)
C21 C24 C22 108.0(5)
C25 C24 C22 107.8(5)
C23 C24 C25 111.4(6)
C23 C24 C22 108.2(5)
C24 C25 H25A 109.5
C24 C25 H25B 109.5
C24 C25 H25C 109.5
H25A C25 H25B 109.5
H25A C25 H25C 109.5
H25B C25 H25C 109.5
C24 C23 H23A 109.5
C24 C23 H23B 109.5
C24 C23 H23C 109.5
H23A C23 H23B 109.5
H23A C23 H23C 109.5
H23B C23 H23C 109.5
C24 C22 H22A 109.5
C24 C22 H22B 109.5
C24 C22 H22C 109.5
H22A C22 H22B 109.5
H22A C22 H22C 109.5
H22B C22 H22C 109.5
N2 N3 Pd1 116.5(3)
C21 N3 Pd1 137.5(4)
C21 N3 N2 105.1(5)
C15 C16 C18 110.9(5)
C17 C16 C18 111.0(5)
C17 C16 C15 111.4(6)
C17 C16 C19 108.0(6)
C19 C16 C18 107.2(6)
C19 C16 C15 108.1(5)
C16 C17 H17A 109.5
C16 C17 H17B 109.5
C16 C17 H17C 109.5
H17A C17 H17B 109.5
H17A C17 H17C 109.5
H17B C17 H17C 109.5
C16 C19 H19A 109.5
C16 C19 H19B 109.5
C16 C19 H19C 109.5
H19A C19 H19B 109.5
H19A C19 H19C 109.5
H19B C19 H19C 109.5
F19 C56 F21 100.2(6)
F19 C56 F20 112.2(8)
F19 C56 C40 114.1(6)
F21 C56 C40 110.8(7)
F20 C56 F21 101.6(6)
F20 C56 C40 116.0(5)
C39 C40 C56 117.2(6)
C41 C40 C56 120.7(6)
C41 C40 C39 122.0(5)
C40 C39 H39 119.1
C38 C39 C40 121.8(5)
C38 C39 H39 119.1
C39 C38 C43 115.1(5)
C39 C38 B1 125.8(5)
C43 C38 B1 118.9(5)
C31 C26 B1 119.3(4)
C27 C26 C31 116.0(4)
C27 C26 B1 124.6(4)
C26 C31 H31 119.0
C30 C31 C26 122.0(5)
C30 C31 H31 119.0
C31 C30 C55 118.7(5)
C31 C30 C29 120.7(5)
C29 C30 C55 120.6(5)
F17 C55 C30 112.2(5)
F18 C55 F17 106.6(5)
F18 C55 C30 112.0(5)
F16 C55 F17 105.8(5)
F16 C55 F18 107.2(5)
F16 C55 C30 112.6(5)
F9 C52 F8 105.7(5)
F9 C52 C34 112.6(6)
F8 C52 C34 113.2(5)
F7 C52 F9 107.7(6)
F7 C52 F8 104.4(7)
F7 C52 C34 112.7(5)
C33 C34 C52 116.9(6)
C35 C34 C52 121.6(5)
C35 C34 C33 121.4(5)
C34 C33 H33 119.3
C34 C33 C32 121.4(5)
C32 C33 H33 119.3
C33 C32 B1 121.6(5)
C37 C32 C33 115.5(5)
C37 C32 B1 122.9(5)
C32 C37 H37 118.7
C36 C37 C32 122.6(5)
C36 C37 H37 118.7
C37 C36 C53 118.7(5)
C35 C36 C37 120.6(6)
C35 C36 C53 120.6(5)
C34 C35 C36 118.4(5)
C34 C35 H35 120.8
C36 C35 H35 120.8
F12 C53 F11 105.7(6)
F12 C53 F10 108.4(6)
F12 C53 C36 112.7(6)
F11 C53 F10 105.2(6)
F11 C53 C36 112.3(5)
F10 C53 C36 112.1(6)
C45 C44 C49 114.7(5)
C45 C44 B1 123.3(5)
C49 C44 B1 121.7(5)
C44 C45 H45 118.4
C46 C45 C44 123.1(5)
C46 C45 H45 118.4
C45 C46 C47 120.9(5)
C45 C46 C51 120.8(5)
C47 C46 C51 118.3(6)
C46 C47 H47 121.4
C48 C47 C46 117.2(5)
C48 C47 H47 121.4
C47 C48 C50 119.1(5)
C49 C48 C47 121.3(5)
C49 C48 C50 119.6(5)
C44 C49 H49 118.6
C48 C49 C44 122.9(5)
C48 C49 H49 118.6
F1 C50 C48 113.3(5)
F3 C50 F1 106.1(5)
F3 C50 F2 108.4(5)
F3 C50 C48 114.7(6)
F2 C50 F1 99.5(5)
F2 C50 C48 113.5(5)
F4 C51 F6 105.9(6)
F4 C51 F5 106.7(6)
F4 C51 C46 114.3(6)
F6 C51 C46 112.2(6)
F5 C51 F6 104.4(6)
F5 C51 C46 112.6(6)
C26 C27 H27 118.7
C28 C27 C26 122.5(5)
C28 C27 H27 118.7
C27 C28 C54 119.8(5)
C29 C28 C27 120.0(5)
C29 C28 C54 120.1(5)
F15 C54 F14 105.5(5)
F15 C54 C28 113.0(5)
F14 C54 C28 112.8(4)
F13 C54 F15 106.4(4)
F13 C54 F14 105.8(5)
F13 C54 C28 112.7(5)
C30 C29 H29 120.6
C28 C29 C30 118.8(5)
C28 C29 H29 120.6
C38 C43 H43 118.5
C42 C43 C38 123.0(5)
C42 C43 H43 118.5
C43 C42 C57 118.3(5)
C41 C42 C43 120.2(5)
C41 C42 C57 121.5(5)
C40 C41 C42 117.8(5)
C40 C41 H41 121.1
C42 C41 H41 121.1
F23 C57 F22 106.5(6)
F23 C57 F24 107.4(6)
F23 C57 C42 112.1(5)
F22 C57 F24 106.1(5)
F22 C57 C42 111.7(6)
F24 C57 C42 112.6(6)
C38 B1 C26 109.7(4)
C32 B1 C38 104.6(4)
C32 B1 C26 111.4(4)
C44 B1 C38 114.8(4)
C44 B1 C26 104.3(4)
C44 B1 C32 112.1(4)

loop_
_geom_bond_atom_site_label_1
_geom_bond_atom_site_label_2
_geom_bond_distance
Pd1 Se1 2.3707(9)
Pd1 C1 2.105(5)
Pd1 N1 2.109(5)
Pd1 N3 2.087(5)
Se1 C8 1.979(7)
Se1 C2 1.929(7)
F19 C56 1.242(9)
F17 C55 1.338(7)
F9 C52 1.317(7)
F8 C52 1.319(8)
F12 C53 1.301(9)
F11 C53 1.332(8)
F10 C53 1.336(8)
F1 C50 1.357(8)
F3 C50 1.279(7)
F2 C50 1.321(7)
F4 C51 1.305(8)
F6 C51 1.342(8)
F5 C51 1.312(9)
F15 C54 1.340(6)
F14 C54 1.341(7)
F13 C54 1.336(7)
F18 C55 1.336(7)
F16 C55 1.329(8)
F21 C56 1.351(9)
F20 C56 1.252(8)
F23 C57 1.333(9)
F22 C57 1.337(7)
F24 C57 1.349(7)
F7 C52 1.315(8)
C1 H1A 0.9800
C1 H1B 0.9800
C1 H1C 0.9800
N1 C13 1.336(7)
N1 C9 1.346(7)
C18 H18A 0.9800
C18 H18B 0.9800
C18 H18C 0.9800
C18 C16 1.551(9)
C13 C12 1.377(8)
C13 C14 1.529(8)
C12 H12 0.9500
C12 C11 1.388(8)
C11 H11 0.9500
C11 C10 1.358(9)
C10 H10 0.9500
C10 C9 1.386(8)
C9 C8 1.499(8)
C8 H8A 0.9900
C8 H8B 0.9900
C2 C7 1.360(10)
C2 C3 1.396(10)
C7 H7 0.9500
C7 C6 1.384(10)
C6 H6 0.9500
C6 C5 1.396(10)
C5 H5 0.9500
C5 C4 1.359(12)
C4 H4 0.9500
C4 C3 1.376(12)
C3 H3 0.9500
C14 H14A 0.9900
C14 H14B 0.9900
C14 N2 1.462(7)
N2 C15 1.338(7)
N2 N3 1.389(6)
C15 C20 1.363(8)
C15 C16 1.533(8)
C20 H20 0.9500
C20 C21 1.404(9)
C21 C24 1.525(8)
C21 N3 1.346(7)
C24 C25 1.529(8)
C24 C23 1.528(9)
C24 C22 1.530(9)
C25 H25A 0.9800
C25 H25B 0.9800
C25 H25C 0.9800
C23 H23A 0.9800
C23 H23B 0.9800
C23 H23C 0.9800
C22 H22A 0.9800
C22 H22B 0.9800
C22 H22C 0.9800
C16 C17 1.508(9)
C16 C19 1.531(10)
C17 H17A 0.9800
C17 H17B 0.9800
C17 H17C 0.9800
C19 H19A 0.9800
C19 H19B 0.9800
C19 H19C 0.9800
C56 C40 1.499(9)
C40 C39 1.408(8)
C40 C41 1.365(9)
C39 H39 0.9500
C39 C38 1.396(7)
C38 C43 1.410(8)
C38 B1 1.641(8)
C26 C31 1.403(7)
C26 C27 1.398(7)
C26 B1 1.649(7)
C31 H31 0.9500
C31 C30 1.386(7)
C30 C55 1.497(8)
C30 C29 1.390(8)
C52 C34 1.495(8)
C34 C33 1.395(7)
C34 C35 1.370(8)
C33 H33 0.9500
C33 C32 1.410(7)
C32 C37 1.394(8)
C32 B1 1.638(7)
C37 H37 0.9500
C37 C36 1.388(7)
C36 C35 1.379(8)
C36 C53 1.499(9)
C35 H35 0.9500
C44 C45 1.401(7)
C44 C49 1.414(7)
C44 B1 1.630(8)
C45 H45 0.9500
C45 C46 1.384(8)
C46 C47 1.400(8)
C46 C51 1.495(8)
C47 H47 0.9500
C47 C48 1.396(8)
C48 C49 1.375(8)
C48 C50 1.493(8)
C49 H49 0.9500
C27 H27 0.9500
C27 C28 1.394(7)
C28 C54 1.485(7)
C28 C29 1.383(7)
C29 H29 0.9500
C43 H43 0.9500
C43 C42 1.399(8)
C42 C41 1.396(8)
C42 C57 1.491(9)
C41 H41 0.9500

loop_
_geom_torsion_atom_site_label_1
_geom_torsion_atom_site_label_2
_geom_torsion_atom_site_label_3
_geom_torsion_atom_site_label_4
_geom_torsion
Pd1 N1 C13 C12 -179.7(4)
Pd1 N1 C13 C14 -5.7(6)
Pd1 N1 C9 C10 178.0(4)
Pd1 N1 C9 C8 -2.3(7)
Se1 C2 C7 C6 179.7(5)
Se1 C2 C3 C4 -178.7(6)
F19 C56 C40 C39 86.4(8)
F19 C56 C40 C41 -92.3(9)
F9 C52 C34 C33 176.8(6)
F9 C52 C34 C35 -5.9(9)
F8 C52 C34 C33 57.1(8)
F8 C52 C34 C35 -125.6(7)
F21 C56 C40 C39 -161.4(6)
F21 C56 C40 C41 19.9(8)
F20 C56 C40 C39 -46.3(9)
F20 C56 C40 C41 135.0(7)
F7 C52 C34 C33 -61.1(8)
F7 C52 C34 C35 116.2(7)
N1 C13 C12 C11 2.5(8)
N1 C13 C14 N2 66.7(6)
N1 C9 C8 Se1 31.3(7)
C13 N1 C9 C10 2.5(8)
C13 N1 C9 C8 -177.9(5)
C13 C12 C11 C10 0.7(8)
C13 C14 N2 C15 107.5(6)
C13 C14 N2 N3 -62.5(6)
C12 C13 C14 N2 -119.4(6)
C12 C11 C10 C9 -2.3(8)
C11 C10 C9 N1 0.7(8)
C11 C10 C9 C8 -178.9(6)
C10 C9 C8 Se1 -149.1(5)
C9 N1 C13 C12 -4.1(8)
C9 N1 C13 C14 169.9(5)
C2 C7 C6 C5 -0.3(10)
C7 C2 C3 C4 2.5(11)
C7 C6 C5 C4 1.3(11)
C6 C5 C4 C3 -0.4(12)
C5 C4 C3 C2 -1.5(12)
C3 C2 C7 C6 -1.6(10)
C14 C13 C12 C11 -171.0(5)
C14 N2 C15 C20 -169.6(5)
C14 N2 C15 C16 12.4(9)
C14 N2 N3 Pd1 -1.0(6)
C14 N2 N3 C21 170.4(4)
N2 C15 C20 C21 0.1(7)
N2 C15 C16 C18 -65.4(8)
N2 C15 C16 C17 58.9(8)
N2 C15 C16 C19 177.4(6)
C15 N2 N3 Pd1 -172.9(4)
C15 N2 N3 C21 -1.5(6)
C15 C20 C21 C24 177.6(5)
C15 C20 C21 N3 -1.1(7)
C20 C15 C16 C18 117.0(7)
C20 C15 C16 C17 -118.7(7)
C20 C15 C16 C19 -0.2(9)
C20 C21 C24 C25 -141.9(6)
C20 C21 C24 C23 94.1(7)
C20 C21 C24 C22 -23.5(8)
C20 C21 N3 Pd1 170.1(4)
C20 C21 N3 N2 1.6(6)
C24 C21 N3 Pd1 -8.6(9)
C24 C21 N3 N2 -177.1(5)
N3 N2 C15 C20 0.9(6)
N3 N2 C15 C16 -177.1(5)
N3 C21 C24 C25 36.6(8)
N3 C21 C24 C23 -87.4(7)
N3 C21 C24 C22 155.0(6)
C16 C15 C20 C21 178.1(6)
C56 C40 C39 C38 -176.7(5)
C56 C40 C41 C42 179.0(5)
C40 C39 C38 C43 -1.7(7)
C40 C39 C38 B1 -175.8(5)
C39 C40 C41 C42 0.4(9)
C39 C38 C43 C42 -0.6(7)
C39 C38 B1 C26 -144.4(5)
C39 C38 B1 C32 95.9(6)
C39 C38 B1 C44 -27.4(7)
C38 C43 C42 C41 2.9(8)
C38 C43 C42 C57 -177.3(5)
C26 C31 C30 C55 -176.7(5)
C26 C31 C30 C29 1.1(8)
C26 C27 C28 C54 179.6(5)
C26 C27 C28 C29 1.2(8)
C31 C26 C27 C28 -1.1(8)
C31 C26 B1 C38 42.2(7)
C31 C26 B1 C32 157.6(5)
C31 C26 B1 C44 -81.3(6)
C31 C30 C55 F17 -45.7(8)
C31 C30 C55 F18 -165.7(5)
C31 C30 C55 F16 73.4(7)
C31 C30 C29 C28 -1.0(8)
C55 C30 C29 C28 176.6(5)
C52 C34 C33 C32 175.4(5)
C52 C34 C35 C36 -177.4(6)
C34 C33 C32 C37 3.4(7)
C34 C33 C32 B1 -177.7(5)
C33 C34 C35 C36 -0.2(8)
C33 C32 C37 C36 -3.0(8)
C33 C32 B1 C38 -96.6(5)
C33 C32 B1 C26 144.9(5)
C33 C32 B1 C44 28.5(6)
C32 C37 C36 C35 1.1(8)
C32 C37 C36 C53 -178.7(6)
C37 C32 B1 C38 82.2(6)
C37 C32 B1 C26 -36.3(7)
C37 C32 B1 C44 -152.8(5)
C37 C36 C35 C34 0.6(8)
C37 C36 C53 F12 -63.9(8)
C37 C36 C53 F11 55.3(8)
C37 C36 C53 F10 173.5(6)
C35 C34 C33 C32 -1.9(8)
C35 C36 C53 F12 116.3(7)
C35 C36 C53 F11 -124.6(6)
C35 C36 C53 F10 -6.3(9)
C53 C36 C35 C34 -179.5(6)
C44 C45 C46 C47 0.6(8)
C44 C45 C46 C51 177.6(6)
C45 C44 C49 C48 1.7(7)
C45 C44 B1 C38 -32.6(7)
C45 C44 B1 C26 87.5(6)
C45 C44 B1 C32 -151.8(5)
C45 C46 C47 C48 0.7(8)
C45 C46 C51 F4 154.9(6)
C45 C46 C51 F6 34.4(9)
C45 C46 C51 F5 -83.1(8)
C46 C47 C48 C49 -0.8(8)
C46 C47 C48 C50 -178.9(5)
C47 C46 C51 F4 -28.0(9)
C47 C46 C51 F6 -148.5(6)
C47 C46 C51 F5 94.0(7)
C47 C48 C49 C44 -0.4(8)
C47 C48 C50 F1 -150.9(5)
C47 C48 C50 F3 87.1(7)
C47 C48 C50 F2 -38.4(8)
C49 C44 C45 C46 -1.8(7)
C49 C44 B1 C38 153.3(4)
C49 C44 B1 C26 -86.6(5)
C49 C44 B1 C32 34.1(6)
C49 C48 C50 F1 31.0(8)
C49 C48 C50 F3 -91.0(7)
C49 C48 C50 F2 143.5(6)
C50 C48 C49 C44 177.6(5)
C51 C46 C47 C48 -176.3(5)
C27 C26 C31 C30 0.0(8)
C27 C26 B1 C38 -141.6(5)
C27 C26 B1 C32 -26.2(7)
C27 C26 B1 C44 95.0(6)
C27 C28 C54 F15 170.3(5)
C27 C28 C54 F14 50.8(7)
C27 C28 C54 F13 -69.0(7)
C27 C28 C29 C30 0.0(8)
C54 C28 C29 C30 -178.5(5)
C29 C30 C55 F17 136.5(6)
C29 C30 C55 F18 16.6(8)
C29 C30 C55 F16 -104.3(6)
C29 C28 C54 F15 -11.3(8)
C29 C28 C54 F14 -130.8(5)
C29 C28 C54 F13 109.4(6)
C43 C38 B1 C26 41.7(6)
C43 C38 B1 C32 -77.9(5)
C43 C38 B1 C44 158.8(4)
C43 C42 C41 C40 -2.7(8)
C43 C42 C57 F23 51.2(8)
C43 C42 C57 F22 -68.2(8)
C43 C42 C57 F24 172.5(5)
C41 C40 C39 C38 1.9(8)
C41 C42 C57 F23 -129.0(6)
C41 C42 C57 F22 111.5(6)
C41 C42 C57 F24 -7.8(9)
C57 C42 C41 C40 177.5(6)
B1 C38 C43 C42 173.9(5)
B1 C26 C31 C30 176.6(5)
B1 C26 C27 C28 -177.5(5)
B1 C32 C37 C36 178.1(5)
B1 C44 C45 C46 -176.2(5)
B1 C44 C49 C48 176.2(5)
